data_4116516
loop_
_publ_author_name
'Paul-Michael Pellny'
'Frank G. Kirchbauer'
'Vladimir V. Burlakov'
'Wolfgang Baumann'
'Anke Spannenberg'
'Uwe Rosenthal'

_publ_section_title
;
 Reactivity of Permethylzirconocene and Permethyltitanocene toward
 Disubstituted 1,3-Butadiynes: \h4- vs \h2-Complexation or C-C Coupling
 with the Permethyltitanocene
;
_journal_name_full 'Journal of the American Chemical Society'
_journal_page_first 8313
_journal_page_last 8323
_journal_paper_doi 10.1021/ja991046z
_journal_volume 121
_journal_year 1999
_chemical_formula_sum 'C36 H40 Ti'
_chemical_formula_weight 520.58
_chemical_name_systematic
; 
 ? 
;
_space_group_IT_number 14
_symmetry_cell_setting monoclinic
_symmetry_space_group_name_Hall '-P 2ybc'
_symmetry_space_group_name_H-M 'P 1 21/c 1'
_atom_sites_solution_hydrogens geom
_atom_sites_solution_primary direct
_atom_sites_solution_secondary difmap
_audit_creation_method SHELXL
_cell_angle_alpha 90.00
_cell_angle_beta 109.16(3)
_cell_angle_gamma 90.00
_cell_formula_units_Z 8
_cell_length_a 26.632(5)
_cell_length_b 8.931(2)
_cell_length_c 25.953(5)
_cell_measurement_reflns_used 5000
_cell_measurement_temperature 293(2)
_cell_measurement_theta_max 20
_cell_measurement_theta_min 4
_cell_volume 5831(2)
_computing_cell_refinement STOE-CELL
_computing_data_collection STOE-EXPOSE
_computing_data_reduction STOE-INTEGRATE
_computing_molecular_graphics XP
_computing_publication_material SHELXL-93
_computing_structure_refinement 'SHELXL-93 (Sheldrick, 1993)'
_computing_structure_solution 'SHELXS-86 (Sheldrick, 1990)'
_diffrn_ambient_temperature 293(2)
_diffrn_measurement_device STOE-IPDS
_diffrn_measurement_method 'laser scanned imaging plate'
_diffrn_radiation_monochromator graphite
_diffrn_radiation_source 'fine-focus sealed tube'
_diffrn_radiation_type MoK\a
_diffrn_radiation_wavelength 0.71073
_diffrn_reflns_av_R_equivalents 0.0412
_diffrn_reflns_av_sigmaI/netI 0.0941
_diffrn_reflns_limit_h_max 26
_diffrn_reflns_limit_h_min 0
_diffrn_reflns_limit_k_max 8
_diffrn_reflns_limit_k_min -8
_diffrn_reflns_limit_l_max 24
_diffrn_reflns_limit_l_min -26
_diffrn_reflns_number 11175
_diffrn_reflns_theta_max 21.05
_diffrn_reflns_theta_min 1.59
_diffrn_standards_interval_time 360
_diffrn_standards_number 50-200
_exptl_absorpt_coefficient_mu 0.315
_exptl_absorpt_correction_type no
_exptl_crystal_colour green
_exptl_crystal_density_diffrn 1.186
_exptl_crystal_description prism
_exptl_crystal_F_000 2224
_exptl_crystal_size_max 0.4
_exptl_crystal_size_mid 0.3
_exptl_crystal_size_min 0.2
_refine_diff_density_max 0.244
_refine_diff_density_min -0.248
_refine_diff_density_rms 0.047
_refine_ls_extinction_method none
_refine_ls_goodness_of_fit_all 0.861
_refine_ls_goodness_of_fit_obs 1.051
_refine_ls_matrix_type full
_refine_ls_number_parameters 667
_refine_ls_number_reflns 6155
_refine_ls_number_restraints 0
_refine_ls_restrained_S_all 0.861
_refine_ls_restrained_S_obs 1.051
_refine_ls_R_factor_all 0.0831
_refine_ls_R_factor_obs 0.0461
_refine_ls_shift/esd_max -0.002
_refine_ls_shift/esd_mean 0.000
_refine_ls_structure_factor_coef Fsqd
_refine_ls_weighting_details 'w=1/[\s^2^(Fo^2^)+(0.0557P)^2^+0.0000P] where P=(Fo^2^+2Fc^2^)/3'
_refine_ls_weighting_scheme calc
_refine_ls_wR_factor_all 0.1108
_refine_ls_wR_factor_obs 0.1023
_reflns_number_observed 3793
_reflns_number_total 6155
_reflns_observed_criterion >2sigma(I)
_cod_data_source_file ja991046z_4.cif
_cod_data_source_block 201
_cod_depositor_comments
;
The following automatic conversions were performed:

'_refine_ls_weighting_scheme' value 'calc
w=1/[\s^2^(Fo^2^)+(0.0557P)^2^+0.0000P] where P=(Fo^2^+2Fc^2^)/3' was
changed to 'calc'. New tag '_refine_ls_weighting_details' was
created. The value of the new tag was set to
'w=1/[\s^2^(Fo^2^)+(0.0557P)^2^+0.0000P] where P=(Fo^2^+2Fc^2^)/3'.

Automatic conversion script
Id: cif_fix_values 3143 2015-03-26 13:38:13Z robertas 
;
_cod_original_cell_volume 5831.0(20)
_cod_database_code 4116516

loop_
_symmetry_equiv_pos_as_xyz
'x, y, z'
'-x, y+1/2, -z+1/2'
'-x, -y, -z'
'x, -y-1/2, z-1/2'

loop_
_atom_site_aniso_label
_atom_site_aniso_U_11
_atom_site_aniso_U_22
_atom_site_aniso_U_33
_atom_site_aniso_U_23
_atom_site_aniso_U_13
_atom_site_aniso_U_12
C1 0.035(3) 0.032(3) 0.039(3) 0.001(2) 0.008(3) -0.010(2)
C2 0.046(3) 0.031(3) 0.045(3) -0.008(3) 0.012(3) -0.009(3)
C3 0.053(3) 0.039(3) 0.036(3) -0.004(3) 0.012(3) -0.016(3)
C4 0.042(3) 0.039(3) 0.042(3) 0.003(3) 0.000(3) -0.007(3)
C5 0.028(3) 0.043(3) 0.044(3) 0.002(3) 0.007(2) -0.010(2)
C6 0.033(3) 0.079(4) 0.065(4) 0.003(3) 0.022(3) -0.014(3)
C7 0.053(3) 0.034(3) 0.048(4) 0.001(3) 0.026(3) -0.009(3)
C8 0.049(3) 0.036(3) 0.049(4) -0.004(2) 0.030(3) -0.012(3)
C9 0.034(3) 0.037(3) 0.062(4) -0.001(3) 0.026(3) -0.008(2)
C10 0.042(3) 0.026(3) 0.042(3) -0.002(2) 0.015(3) -0.011(2)
C11 0.050(3) 0.029(3) 0.051(4) -0.002(2) 0.026(3) -0.004(2)
C12 0.066(4) 0.040(3) 0.059(4) 0.003(3) 0.029(3) 0.010(3)
C13 0.029(3) 0.024(3) 0.042(3) 0.001(2) 0.006(2) -0.005(2)
C14 0.038(3) 0.029(3) 0.048(3) 0.001(2) 0.011(3) 0.000(2)
C15 0.048(3) 0.036(3) 0.035(3) -0.004(2) 0.018(3) 0.001(3)
C16 0.047(3) 0.052(4) 0.044(3) 0.004(3) 0.012(3) 0.009(3)
C17 0.079(4) 0.046(4) 0.037(3) 0.003(3) 0.018(3) 0.005(3)
C18 0.074(4) 0.052(4) 0.043(4) -0.003(3) 0.029(3) -0.007(3)
C19 0.056(4) 0.066(4) 0.053(4) -0.006(3) 0.029(3) -0.001(3)
C20 0.049(3) 0.046(3) 0.043(3) -0.002(3) 0.011(3) 0.009(3)
C21 0.028(3) 0.034(3) 0.043(3) 0.005(2) 0.009(3) -0.007(2)
C22 0.038(3) 0.027(3) 0.043(3) -0.004(2) 0.017(3) -0.006(2)
C23 0.037(3) 0.032(3) 0.053(4) 0.007(3) 0.017(3) -0.002(2)
C24 0.035(3) 0.042(3) 0.046(4) 0.010(3) 0.014(3) -0.004(3)
C25 0.041(3) 0.035(3) 0.052(4) -0.004(2) 0.025(3) -0.009(3)
C26 0.056(3) 0.075(4) 0.065(4) -0.004(3) 0.035(3) -0.005(3)
C27 0.040(3) 0.030(3) 0.051(3) -0.010(3) 0.014(3) -0.008(2)
C28 0.034(3) 0.027(3) 0.046(3) -0.002(2) 0.008(3) -0.010(2)
C29 0.023(3) 0.039(3) 0.047(3) -0.003(2) 0.005(2) -0.008(2)
C30 0.039(3) 0.044(3) 0.047(4) 0.001(3) 0.001(3) -0.009(3)
C31 0.057(4) 0.044(3) 0.041(4) -0.007(3) 0.012(3) -0.019(3)
C32 0.108(5) 0.075(5) 0.051(4) -0.011(3) 0.027(4) -0.026(4)
C33 0.032(3) 0.023(3) 0.047(3) 0.000(2) 0.011(2) -0.010(2)
C34 0.039(3) 0.028(3) 0.039(3) 0.002(2) 0.018(3) -0.004(2)
C35 0.040(3) 0.031(3) 0.062(4) 0.000(3) 0.015(3) -0.007(2)
C36 0.049(4) 0.042(3) 0.063(4) 0.008(3) 0.019(3) 0.008(3)
C37 0.034(3) 0.063(4) 0.073(4) 0.010(3) 0.019(3) 0.000(3)
C38 0.040(3) 0.033(3) 0.051(3) 0.001(3) 0.015(3) -0.001(2)
C39 0.038(3) 0.033(3) 0.043(3) -0.007(3) 0.014(3) -0.001(2)
C40 0.052(3) 0.055(4) 0.067(4) 0.010(3) 0.023(3) 0.018(3)
C41 0.056(4) 0.097(5) 0.076(4) 0.013(4) 0.041(4) 0.018(4)
C42 0.066(4) 0.081(5) 0.067(4) 0.017(4) 0.041(4) 0.004(4)
C43 0.078(4) 0.065(4) 0.066(4) 0.021(3) 0.040(4) 0.012(3)
C44 0.056(4) 0.056(4) 0.061(4) 0.012(3) 0.028(3) 0.017(3)
C45 0.049(3) 0.033(3) 0.061(4) 0.007(3) 0.017(3) -0.007(3)
C46 0.041(3) 0.031(3) 0.034(3) 0.006(2) 0.014(3) -0.002(3)
C47 0.055(4) 0.024(3) 0.047(3) 0.000(2) 0.020(3) 0.002(3)
C48 0.042(3) 0.038(3) 0.036(3) 0.003(3) 0.011(3) 0.001(3)
C49 0.041(3) 0.048(4) 0.057(4) -0.001(3) 0.013(3) 0.002(3)
C50 0.059(4) 0.067(4) 0.063(4) -0.016(3) 0.017(3) -0.010(4)
C51 0.047(4) 0.107(6) 0.061(4) -0.003(4) 0.006(3) -0.007(4)
C52 0.044(4) 0.106(6) 0.065(4) 0.017(4) 0.012(3) 0.024(4)
C53 0.057(4) 0.062(4) 0.051(4) 0.004(3) 0.021(3) 0.020(3)
C54 0.056(4) 0.067(4) 0.053(4) 0.020(3) 0.007(3) -0.011(3)
C55 0.066(4) 0.046(4) 0.080(4) -0.016(3) 0.032(3) 0.001(3)
C56 0.084(4) 0.056(4) 0.053(4) 0.006(3) 0.024(3) -0.011(3)
C57 0.063(4) 0.038(3) 0.060(4) -0.010(3) 0.024(3) -0.010(3)
C58 0.032(3) 0.068(4) 0.071(4) 0.002(3) 0.010(3) -0.006(3)
C59 0.070(4) 0.049(4) 0.082(4) -0.022(3) 0.032(3) -0.002(3)
C60 0.074(4) 0.064(4) 0.078(4) -0.011(3) 0.049(3) -0.012(3)
C61 0.045(3) 0.071(4) 0.087(4) 0.005(3) 0.029(3) -0.001(3)
C62 0.047(3) 0.025(3) 0.049(3) 0.003(2) 0.016(3) 0.006(3)
C63 0.036(3) 0.039(3) 0.038(3) 0.009(3) 0.010(3) 0.002(3)
C64 0.035(3) 0.052(4) 0.046(3) 0.006(3) 0.010(3) 0.000(3)
C65 0.058(4) 0.066(4) 0.045(3) 0.005(3) 0.007(3) -0.008(3)
C66 0.044(4) 0.091(5) 0.058(4) 0.011(4) -0.003(3) -0.011(4)
C67 0.040(4) 0.086(5) 0.077(5) 0.025(4) 0.009(3) 0.012(4)
C68 0.046(4) 0.056(4) 0.062(4) 0.007(3) 0.011(3) 0.011(3)
C69 0.073(4) 0.037(3) 0.058(4) -0.013(3) 0.022(3) -0.014(3)
C70 0.054(4) 0.074(4) 0.070(4) 0.022(3) 0.000(3) -0.001(3)
C71 0.056(4) 0.072(4) 0.076(4) 0.019(3) -0.007(3) -0.005(3)
C72 0.101(5) 0.077(4) 0.047(4) -0.009(3) 0.026(3) -0.024(4)
Ti1 0.0347(5) 0.0256(5) 0.0377(5) 0.0002(4) 0.0158(4) -0.0023(4)
Ti2 0.0300(5) 0.0285(5) 0.0389(5) 0.0001(4) 0.0106(4) -0.0014(4)

loop_
_atom_site_label
_atom_site_type_symbol
_atom_site_fract_x
_atom_site_fract_y
_atom_site_fract_z
_atom_site_U_iso_or_equiv
_atom_site_thermal_displace_type
_atom_site_occupancy
_atom_site_calc_flag
_atom_site_refinement_flags
C1 C 0.9250(2) 0.4378(5) 1.0750(2) 0.0363(12) Uani 1 d .
C2 C 0.9014(2) 0.4357(5) 1.1166(2) 0.0415(13) Uani 1 d .
C3 C 0.9307(2) 0.3338(5) 1.1570(2) 0.0433(13) Uani 1 d .
C4 C 0.9707(2) 0.2692(5) 1.1397(2) 0.0445(13) Uani 1 d .
C5 C 0.9671(2) 0.3339(5) 1.0887(2) 0.0394(12) Uani 1 d .
C6 C 1.0043(2) 0.3031(6) 1.0568(2) 0.0579(15) Uani 1 d .
H6A H 1.0293(2) 0.2273(6) 1.0751(2) 0.087 Uiso 1 calc R
H6B H 1.0230(2) 0.3933(6) 1.0543(2) 0.087 Uiso 1 calc R
H6C H 0.9842(2) 0.2693(6) 1.0208(2) 0.087 Uiso 1 calc R
C7 C 0.8618(2) 0.0167(5) 1.1219(2) 0.0425(13) Uani 1 d .
C8 C 0.8175(2) 0.1113(5) 1.1112(2) 0.0413(13) Uani 1 d .
C9 C 0.7924(2) 0.1195(5) 1.0535(2) 0.0418(13) Uani 1 d .
C10 C 0.8197(2) 0.0274(5) 1.0283(2) 0.0362(12) Uani 1 d .
C11 C 0.8657(2) -0.0331(5) 1.0704(2) 0.0409(13) Uani 1 d .
C12 C 0.9175(2) -0.0322(5) 1.0640(2) 0.0528(14) Uani 1 d .
H12A H 0.9193(2) -0.0609(5) 1.0286(2) 0.063 Uiso 1 calc R
H12B H 0.9472(2) -0.0676(5) 1.0945(2) 0.063 Uiso 1 calc R
C13 C 0.8669(2) 0.2897(5) 0.9861(2) 0.0328(11) Uani 1 d .
C14 C 0.8887(2) 0.2264(5) 0.9526(2) 0.0391(12) Uani 1 d .
H14 H 0.8961(2) 0.1247(5) 0.9579(2) 0.047 Uiso 1 calc R
C15 C 0.9031(2) 0.2976(5) 0.9072(2) 0.0384(12) Uani 1 d .
C16 C 0.8737(2) 0.4068(5) 0.8727(2) 0.0485(13) Uani 1 d .
H16 H 0.8415(2) 0.4374(5) 0.8760(2) 0.058 Uiso 1 calc R
C17 C 0.8914(2) 0.4721(6) 0.8329(2) 0.0545(15) Uani 1 d .
H17 H 0.8708(2) 0.5445(6) 0.8096(2) 0.065 Uiso 1 calc R
C18 C 0.9393(2) 0.4293(6) 0.8281(2) 0.0541(14) Uani 1 d .
H18 H 0.9517(2) 0.4750(6) 0.8024(2) 0.065 Uiso 1 calc R
C19 C 0.9685(2) 0.3198(6) 0.8611(2) 0.0557(14) Uani 1 d .
H19 H 1.0005(2) 0.2892(6) 0.8572(2) 0.067 Uiso 1 calc R
C20 C 0.9510(2) 0.2537(5) 0.9003(2) 0.0469(13) Uani 1 d .
H20 H 0.9713(2) 0.1789(5) 0.9224(2) 0.056 Uiso 1 calc R
C21 C 0.7141(2) 0.8350(5) 1.1526(2) 0.0359(12) Uani 1 d .
C22 C 0.6820(2) 0.9316(5) 1.1707(2) 0.0349(12) Uani 1 d .
C23 C 0.6386(2) 0.9807(5) 1.1241(2) 0.0401(12) Uani 1 d .
C24 C 0.6484(2) 0.9229(5) 1.0764(2) 0.0409(13) Uani 1 d .
C25 C 0.6940(2) 0.8311(5) 1.0943(2) 0.0402(12) Uani 1 d .
C26 C 0.7219(2) 0.7573(6) 1.0587(2) 0.062(2) Uani 1 d .
H26A H 0.7518(2) 0.7010(6) 1.0811(2) 0.092 Uiso 1 calc R
H26B H 0.7340(2) 0.8329(6) 1.0392(2) 0.092 Uiso 1 calc R
H26C H 0.6977(2) 0.6914(6) 1.0332(2) 0.092 Uiso 1 calc R
C27 C 0.6098(2) 0.5063(5) 1.0887(2) 0.0406(12) Uani 1 d .
C28 C 0.5819(2) 0.5077(5) 1.1264(2) 0.0369(12) Uani 1 d .
C29 C 0.5384(2) 0.6079(5) 1.1072(2) 0.0376(12) Uani 1 d .
C30 C 0.5387(2) 0.6639(5) 1.0562(2) 0.0469(13) Uani 1 d .
C31 C 0.5819(2) 0.6011(6) 1.0445(2) 0.0483(14) Uani 1 d .
C32 C 0.5904(2) 0.6041(6) 0.9893(2) 0.078(2) Uani 1 d .
H32A H 0.6229(2) 0.5532(6) 0.9920(2) 0.117 Uiso 1 calc R
H32B H 0.5925(2) 0.7061(6) 0.9785(2) 0.117 Uiso 1 calc R
H32C H 0.5613(2) 0.5550(6) 0.9627(2) 0.117 Uiso 1 calc R
C33 C 0.6325(2) 0.6771(5) 1.2129(2) 0.0344(12) Uani 1 d .
C34 C 0.6472(2) 0.5179(5) 1.2185(2) 0.0342(12) Uani 1 d .
C35 C 0.6006(2) 0.4285(5) 1.1809(2) 0.0445(13) Uani 1 d .
H35A H 0.6118(2) 0.3273(5) 1.1765(2) 0.053 Uiso 1 calc R
H35B H 0.5719(2) 0.4233(5) 1.1962(2) 0.053 Uiso 1 calc R
C36 C 0.5853(2) 0.9831(5) 1.1251(2) 0.0512(14) Uani 1 d .
H36A H 0.5576(2) 1.0127(5) 1.0919(2) 0.061 Uiso 1 calc R
H36B H 0.5800(2) 1.0192(5) 1.1582(2) 0.061 Uiso 1 calc R
C37 C 0.7653(2) 0.7636(6) 1.1861(2) 0.0569(14) Uani 1 d .
H37A H 0.7787(2) 0.7028(6) 1.1630(2) 0.085 Uiso 1 calc R
H37B H 0.7593(2) 0.7022(6) 1.2139(2) 0.085 Uiso 1 calc R
H37C H 0.7908(2) 0.8400(6) 1.2029(2) 0.085 Uiso 1 calc R
C38 C 0.6064(2) 0.7458(5) 1.2424(2) 0.0413(12) Uani 1 d .
H38 H 0.5977(2) 0.8454(5) 1.2332(2) 0.050 Uiso 1 calc R
C39 C 0.5890(2) 0.6873(5) 1.2874(2) 0.0379(12) Uani 1 d .
C40 C 0.5453(2) 0.7510(6) 1.2965(2) 0.0569(14) Uani 1 d .
H40 H 0.5285(2) 0.8318(6) 1.2752(2) 0.068 Uiso 1 calc R
C41 C 0.5261(2) 0.6976(7) 1.3363(2) 0.071(2) Uani 1 d .
H41 H 0.4965(2) 0.7422(7) 1.3414(2) 0.086 Uiso 1 calc R
C42 C 0.5503(2) 0.5793(7) 1.3683(2) 0.067(2) Uani 1 d .
H42 H 0.5373(2) 0.5434(7) 1.3951(2) 0.080 Uiso 1 calc R
C43 C 0.5932(2) 0.5151(6) 1.3605(2) 0.066(2) Uani 1 d .
H43 H 0.6097(2) 0.4347(6) 1.3822(2) 0.079 Uiso 1 calc R
C44 C 0.6129(2) 0.5676(6) 1.3207(2) 0.0554(14) Uani 1 d .
H44 H 0.6425(2) 0.5220(6) 1.3161(2) 0.066 Uiso 1 calc R
C45 C 0.9039(2) 0.5297(5) 1.0234(2) 0.0475(13) Uani 1 d .
H45A H 0.9307(2) 0.5383(5) 1.0057(2) 0.057 Uiso 1 calc R
H45B H 0.8946(2) 0.6295(5) 1.0319(2) 0.057 Uiso 1 calc R
C46 C 0.8548(2) 0.4500(5) 0.9859(2) 0.0349(12) Uani 1 d .
C47 C 0.8087(2) 0.5262(5) 0.9634(2) 0.0413(13) Uani 1 d .
H47 H 0.8102(2) 0.6270(5) 0.9728(2) 0.050 Uiso 1 calc R
C48 C 0.7567(2) 0.4756(5) 0.9264(2) 0.0390(12) Uani 1 d .
C49 C 0.7492(2) 0.3443(6) 0.8961(2) 0.0495(14) Uani 1 d .
H49 H 0.7782(2) 0.2834(6) 0.8988(2) 0.059 Uiso 1 calc R
C50 C 0.6993(2) 0.3023(6) 0.8619(2) 0.064(2) Uani 1 d .
H50 H 0.6951(2) 0.2129(6) 0.8425(2) 0.077 Uiso 1 calc R
C51 C 0.6562(2) 0.3910(8) 0.8564(2) 0.075(2) Uani 1 d .
H51 H 0.6228(2) 0.3623(8) 0.8335(2) 0.090 Uiso 1 calc R
C52 C 0.6623(2) 0.5236(8) 0.8850(2) 0.073(2) Uani 1 d .
H52 H 0.6331(2) 0.5845(8) 0.8815(2) 0.088 Uiso 1 calc R
C53 C 0.7125(2) 0.5656(6) 0.9191(2) 0.0561(15) Uani 1 d .
H53 H 0.7165(2) 0.6564(6) 0.9376(2) 0.067 Uiso 1 calc R
C54 C 0.6176(2) 0.9677(6) 1.0180(2) 0.061(2) Uani 1 d .
H54A H 0.5884(2) 1.0309(6) 1.0177(2) 0.092 Uiso 1 calc R
H54B H 0.6044(2) 0.8795(6) 0.9968(2) 0.092 Uiso 1 calc R
H54C H 0.6407(2) 1.0210(6) 1.0027(2) 0.092 Uiso 1 calc R
C55 C 0.6561(2) 0.4061(5) 1.0916(2) 0.062(2) Uani 1 d .
H55A H 0.6681(2) 0.4266(5) 1.0613(2) 0.093 Uiso 1 calc R
H55B H 0.6452(2) 0.3033(5) 1.0904(2) 0.093 Uiso 1 calc R
H55C H 0.6845(2) 0.4244(5) 1.1251(2) 0.093 Uiso 1 calc R
C56 C 0.8968(2) -0.0404(6) 1.1770(2) 0.064(2) Uani 1 d .
H56A H 0.9243(2) -0.1029(6) 1.1722(2) 0.096 Uiso 1 calc R
H56B H 0.8757(2) -0.0974(6) 1.1937(2) 0.096 Uiso 1 calc R
H56C H 0.9126(2) 0.0429(6) 1.2000(2) 0.096 Uiso 1 calc R
C57 C 0.6942(2) 0.9895(5) 1.2283(2) 0.0528(14) Uani 1 d .
H57A H 0.6659(2) 1.0537(5) 1.2301(2) 0.079 Uiso 1 calc R
H57B H 0.7269(2) 1.0448(5) 1.2387(2) 0.079 Uiso 1 calc R
H57C H 0.6976(2) 0.9066(5) 1.2528(2) 0.079 Uiso 1 calc R
C58 C 0.4979(2) 0.6430(6) 1.1341(2) 0.059(2) Uani 1 d .
H58A H 0.5067(2) 0.5909(6) 1.1683(2) 0.088 Uiso 1 calc R
H58B H 0.4634(2) 0.6118(6) 1.1109(2) 0.088 Uiso 1 calc R
H58C H 0.4975(2) 0.7489(6) 1.1404(2) 0.088 Uiso 1 calc R
C59 C 0.8572(2) 0.5376(6) 1.1198(2) 0.065(2) Uani 1 d .
H59A H 0.8482(2) 0.5136(6) 1.1518(2) 0.098 Uiso 1 calc R
H59B H 0.8265(2) 0.5238(6) 1.0880(2) 0.098 Uiso 1 calc R
H59C H 0.8687(2) 0.6399(6) 1.1217(2) 0.098 Uiso 1 calc R
C60 C 0.7944(2) 0.1780(6) 1.1523(2) 0.066(2) Uani 1 d .
H60A H 0.7640(2) 0.2382(6) 1.1336(2) 0.100 Uiso 1 calc R
H60B H 0.8208(2) 0.2393(6) 1.1777(2) 0.100 Uiso 1 calc R
H60C H 0.7839(2) 0.0990(6) 1.1716(2) 0.100 Uiso 1 calc R
C61 C 0.7417(2) 0.2012(6) 1.0252(2) 0.066(2) Uani 1 d .
H61A H 0.7310(2) 0.2567(6) 1.0515(2) 0.099 Uiso 1 calc R
H61B H 0.7145(2) 0.1304(6) 1.0071(2) 0.099 Uiso 1 calc R
H61C H 0.7472(2) 0.2688(6) 0.9987(2) 0.099 Uiso 1 calc R
C62 C 0.6943(2) 0.4503(5) 1.2443(2) 0.0406(12) Uani 1 d .
H62 H 0.6952(2) 0.3481(5) 1.2378(2) 0.049 Uiso 1 calc R
C63 C 0.7440(2) 0.5141(5) 1.2808(2) 0.0383(12) Uani 1 d .
C64 C 0.7460(2) 0.6434(6) 1.3110(2) 0.0451(13) Uani 1 d .
H64 H 0.7146(2) 0.6915(6) 1.3096(2) 0.054 Uiso 1 calc R
C65 C 0.7946(2) 0.7023(6) 1.3436(2) 0.0587(15) Uani 1 d .
H65 H 0.7955(2) 0.7905(6) 1.3629(2) 0.070 Uiso 1 calc R
C66 C 0.8409(2) 0.6305(8) 1.3471(2) 0.069(2) Uani 1 d .
H66 H 0.8733(2) 0.6699(8) 1.3688(2) 0.083 Uiso 1 calc R
C67 C 0.8398(2) 0.5010(8) 1.3187(2) 0.070(2) Uani 1 d .
H67 H 0.8714(2) 0.4527(8) 1.3212(2) 0.084 Uiso 1 calc R
C68 C 0.7915(2) 0.4409(6) 1.2862(2) 0.0566(15) Uani 1 d .
H68 H 0.7911(2) 0.3510(6) 1.2680(2) 0.068 Uiso 1 calc R
C69 C 0.8021(2) -0.0184(5) 0.9690(2) 0.0560(15) Uani 1 d .
H69A H 0.8286(2) -0.0822(5) 0.9628(2) 0.084 Uiso 1 calc R
H69B H 0.7977(2) 0.0693(5) 0.9466(2) 0.084 Uiso 1 calc R
H69C H 0.7690(2) -0.0713(5) 0.9601(2) 0.084 Uiso 1 calc R
C70 C 1.0150(2) 0.1663(6) 1.1720(2) 0.071(2) Uani 1 d .
H70A H 1.0366(2) 0.1394(6) 1.1503(2) 0.107 Uiso 1 calc R
H70B H 1.0000(2) 0.0775(6) 1.1819(2) 0.107 Uiso 1 calc R
H70C H 1.0365(2) 0.2166(6) 1.2045(2) 0.107 Uiso 1 calc R
C71 C 0.4954(2) 0.7589(6) 1.0180(2) 0.075(2) Uani 1 d .
H71A H 0.4706(2) 0.7882(6) 1.0359(2) 0.113 Uiso 1 calc R
H71B H 0.4772(2) 0.7023(6) 0.9858(2) 0.113 Uiso 1 calc R
H71C H 0.5108(2) 0.8467(6) 1.0079(2) 0.113 Uiso 1 calc R
C72 C 0.9280(2) 0.3230(6) 1.2145(2) 0.075(2) Uani 1 d .
H72A H 0.8972(2) 0.3756(6) 1.2163(2) 0.112 Uiso 1 calc R
H72B H 0.9594(2) 0.3669(6) 1.2397(2) 0.112 Uiso 1 calc R
H72C H 0.9258(2) 0.2197(6) 1.2237(2) 0.112 Uiso 1 calc R
Ti1 Ti 0.88576(3) 0.20007(8) 1.07123(3) 0.0317(2) Uani 1 d .
Ti2 Ti 0.61965(3) 0.74945(9) 1.12744(3) 0.0326(2) Uani 1 d .

loop_
_atom_type_symbol
_atom_type_description
_atom_type_scat_dispersion_real
_atom_type_scat_dispersion_imag
_atom_type_scat_source
C C 0.0033 0.0016 'International Tables Vol C Tables 4.2.6.8 and 6.1.1.4'
H H 0.0000 0.0000 'International Tables Vol C Tables 4.2.6.8 and 6.1.1.4'
Ti Ti 0.2776 0.4457 'International Tables Vol C Tables 4.2.6.8 and 6.1.1.4'

loop_
_geom_angle_atom_site_label_1
_geom_angle_atom_site_label_2
_geom_angle_atom_site_label_3
_geom_angle
C5 C1 C2 108.3(4)
C5 C1 C45 127.9(4)
C2 C1 C45 123.6(4)
C5 C1 Ti1 73.8(3)
C2 C1 Ti1 73.6(3)
C45 C1 Ti1 114.9(3)
C1 C2 C3 107.4(4)
C1 C2 C59 125.6(5)
C3 C2 C59 126.6(5)
C1 C2 Ti1 71.6(3)
C3 C2 Ti1 76.3(3)
C59 C2 Ti1 123.1(3)
C4 C3 C2 108.6(4)
C4 C3 C72 124.8(5)
C2 C3 C72 125.2(5)
C4 C3 Ti1 73.0(3)
C2 C3 Ti1 69.9(3)
C72 C3 Ti1 133.7(3)
C3 C4 C5 107.6(4)
C3 C4 C70 127.3(5)
C5 C4 C70 124.6(5)
C3 C4 Ti1 73.7(3)
C5 C4 Ti1 70.2(2)
C70 C4 Ti1 127.9(3)
C1 C5 C4 108.0(4)
C1 C5 C6 126.3(4)
C4 C5 C6 125.5(4)
C1 C5 Ti1 71.6(2)
C4 C5 Ti1 75.7(3)
C6 C5 Ti1 121.6(3)
C8 C7 C11 108.3(4)
C8 C7 C56 127.3(4)
C11 C7 C56 124.1(5)
C8 C7 Ti1 80.4(3)
C11 C7 Ti1 64.9(2)
C56 C7 Ti1 125.1(3)
C7 C8 C9 108.1(4)
C7 C8 C60 127.3(5)
C9 C8 C60 124.1(5)
C7 C8 Ti1 66.0(2)
C9 C8 Ti1 72.5(2)
C60 C8 Ti1 133.2(3)
C10 C9 C8 109.1(4)
C10 C9 C61 125.6(5)
C8 C9 C61 125.0(4)
C10 C9 Ti1 67.3(2)
C8 C9 Ti1 74.1(2)
C61 C9 Ti1 129.5(3)
C9 C10 C11 107.9(4)
C9 C10 C69 127.0(4)
C11 C10 C69 124.7(4)
C9 C10 Ti1 79.2(3)
C11 C10 Ti1 64.4(2)
C69 C10 Ti1 126.9(3)
C7 C11 C12 117.9(4)
C7 C11 C10 106.5(4)
C12 C11 C10 120.8(4)
C7 C11 Ti1 77.6(3)
C12 C11 Ti1 75.6(3)
C10 C11 Ti1 78.0(3)
C11 C12 Ti1 66.4(3)
C14 C13 C46 123.9(4)
C14 C13 Ti1 119.4(3)
C46 C13 Ti1 109.2(3)
C13 C14 C15 128.3(4)
C16 C15 C20 117.4(4)
C16 C15 C14 125.0(4)
C20 C15 C14 117.5(4)
C15 C16 C17 121.2(5)
C18 C17 C16 119.8(5)
C19 C18 C17 119.9(5)
C18 C19 C20 120.4(5)
C19 C20 C15 121.1(5)
C22 C21 C25 108.0(4)
C22 C21 C37 127.5(4)
C25 C21 C37 123.9(4)
C22 C21 Ti2 66.6(2)
C25 C21 Ti2 73.7(2)
C37 C21 Ti2 131.9(3)
C21 C22 C23 108.5(4)
C21 C22 C57 125.7(4)
C23 C22 C57 125.4(4)
C21 C22 Ti2 80.0(3)
C23 C22 Ti2 63.9(2)
C57 C22 Ti2 127.0(3)
C36 C23 C22 121.1(4)
C36 C23 C24 118.9(4)
C22 C23 C24 106.9(4)
C36 C23 Ti2 76.4(3)
C22 C23 Ti2 78.8(3)
C24 C23 Ti2 78.5(3)
C25 C24 C23 107.7(4)
C25 C24 C54 127.3(4)
C23 C24 C54 124.8(4)
C25 C24 Ti2 80.4(3)
C23 C24 Ti2 64.1(2)
C54 C24 Ti2 124.9(3)
C24 C25 C21 108.6(4)
C24 C25 C26 126.4(4)
C21 C25 C26 124.5(4)
C24 C25 Ti2 66.0(2)
C21 C25 Ti2 73.1(2)
C26 C25 Ti2 133.1(3)
C28 C27 C31 107.4(4)
C28 C27 C55 125.5(5)
C31 C27 C55 126.6(5)
C28 C27 Ti2 73.0(3)
C31 C27 Ti2 75.7(3)
C55 C27 Ti2 123.3(3)
C27 C28 C29 108.6(4)
C27 C28 C35 124.0(4)
C29 C28 C35 127.1(4)
C27 C28 Ti2 72.5(3)
C29 C28 Ti2 74.0(2)
C35 C28 Ti2 114.0(3)
C30 C29 C28 107.2(4)
C30 C29 C58 126.0(4)
C28 C29 C58 126.8(4)
C30 C29 Ti2 74.8(3)
C28 C29 Ti2 71.5(2)
C58 C29 Ti2 121.4(3)
C31 C30 C29 108.6(4)
C31 C30 C71 126.0(5)
C29 C30 C71 125.0(5)
C31 C30 Ti2 73.0(3)
C29 C30 Ti2 71.3(2)
C71 C30 Ti2 127.7(3)
C30 C31 C27 108.2(4)
C30 C31 C32 125.8(5)
C27 C31 C32 124.7(5)
C30 C31 Ti2 73.8(3)
C27 C31 Ti2 70.0(3)
C32 C31 Ti2 132.3(3)
C38 C33 C34 123.8(4)
C38 C33 Ti2 119.8(3)
C34 C33 Ti2 109.2(3)
C62 C34 C33 130.8(4)
C62 C34 C35 120.5(4)
C33 C34 C35 108.0(4)
C28 C35 C34 107.6(4)
C23 C36 Ti2 65.9(3)
C33 C38 C39 130.0(4)
C40 C39 C44 116.7(5)
C40 C39 C38 119.0(4)
C44 C39 C38 124.2(4)
C41 C40 C39 121.6(5)
C42 C41 C40 120.3(5)
C43 C42 C41 119.4(5)
C42 C43 C44 120.9(5)
C43 C44 C39 121.1(5)
C1 C45 C46 107.6(4)
C47 C46 C13 131.1(4)
C47 C46 C45 120.4(4)
C13 C46 C45 108.2(4)
C46 C47 C48 130.6(4)
C53 C48 C49 117.0(5)
C53 C48 C47 119.1(5)
C49 C48 C47 123.9(4)
C50 C49 C48 121.4(5)
C51 C50 C49 120.4(5)
C50 C51 C52 119.8(5)
C51 C52 C53 119.6(5)
C52 C53 C48 121.7(5)
C34 C62 C63 129.7(4)
C68 C63 C64 118.0(5)
C68 C63 C62 118.7(5)
C64 C63 C62 123.3(4)
C63 C64 C65 120.9(5)
C66 C65 C64 120.0(5)
C67 C66 C65 120.1(5)
C66 C67 C68 120.4(5)
C63 C68 C67 120.5(5)
C11 Ti1 C13 111.2(2)
C11 Ti1 C12 38.0(2)
C13 Ti1 C12 102.3(2)
C11 Ti1 C7 37.5(2)
C13 Ti1 C7 142.7(2)
C12 Ti1 C7 65.2(2)
C11 Ti1 C10 37.6(2)
C13 Ti1 C10 82.8(2)
C12 Ti1 C10 66.4(2)
C7 Ti1 C10 59.9(2)
C11 Ti1 C1 168.6(2)
C13 Ti1 C1 70.9(2)
C12 Ti1 C1 130.9(2)
C7 Ti1 C1 144.6(2)
C10 Ti1 C1 150.7(2)
C11 Ti1 C2 149.8(2)
C13 Ti1 C2 96.8(2)
C12 Ti1 C2 147.0(2)
C7 Ti1 C2 112.3(2)
C10 Ti1 C2 143.5(2)
C1 Ti1 C2 34.80(15)
C11 Ti1 C5 134.1(2)
C13 Ti1 C5 84.5(2)
C12 Ti1 C5 97.7(2)
C7 Ti1 C5 130.4(2)
C10 Ti1 C5 156.8(2)
C1 Ti1 C5 34.56(14)
C2 Ti1 C5 57.4(2)
C11 Ti1 C4 114.7(2)
C13 Ti1 C4 118.6(2)
C12 Ti1 C4 90.6(2)
C7 Ti1 C4 97.3(2)
C10 Ti1 C4 152.3(2)
C1 Ti1 C4 56.7(2)
C2 Ti1 C4 56.6(2)
C5 Ti1 C4 34.07(14)
C11 Ti1 C3 121.6(2)
C13 Ti1 C3 127.0(2)
C12 Ti1 C3 115.7(2)
C7 Ti1 C3 88.4(2)
C10 Ti1 C3 145.1(2)
C1 Ti1 C3 56.5(2)
C2 Ti1 C3 33.88(15)
C5 Ti1 C3 56.1(2)
C4 Ti1 C3 33.27(15)
C11 Ti1 C9 59.1(2)
C13 Ti1 C9 91.9(2)
C12 Ti1 C9 95.6(2)
C7 Ti1 C9 57.0(2)
C10 Ti1 C9 33.51(15)
C1 Ti1 C9 132.3(2)
C2 Ti1 C9 110.5(2)
C5 Ti1 C9 166.7(2)
C4 Ti1 C9 146.8(2)
C3 Ti1 C9 118.0(2)
C11 Ti1 C8 59.0(2)
C13 Ti1 C8 124.2(2)
C12 Ti1 C8 95.0(2)
C7 Ti1 C8 33.62(15)
C10 Ti1 C8 56.7(2)
C1 Ti1 C8 129.9(2)
C2 Ti1 C8 96.2(2)
C5 Ti1 C8 145.0(2)
C4 Ti1 C8 113.7(2)
C3 Ti1 C8 89.0(2)
C9 Ti1 C8 33.34(14)
C23 Ti2 C33 111.1(2)
C23 Ti2 C36 37.7(2)
C33 Ti2 C36 102.8(2)
C23 Ti2 C24 37.4(2)
C33 Ti2 C24 142.1(2)
C36 Ti2 C24 65.1(2)
C23 Ti2 C22 37.3(2)
C33 Ti2 C22 82.6(2)
C36 Ti2 C22 65.7(2)
C24 Ti2 C22 59.6(2)
C23 Ti2 C27 149.7(2)
C33 Ti2 C27 96.7(2)
C36 Ti2 C27 147.4(2)
C24 Ti2 C27 112.3(2)
C22 Ti2 C27 143.6(2)
C23 Ti2 C28 169.3(2)
C33 Ti2 C28 71.0(2)
C36 Ti2 C28 131.9(2)
C24 Ti2 C28 144.6(2)
C22 Ti2 C28 150.5(2)
C27 Ti2 C28 34.52(15)
C23 Ti2 C29 134.9(2)
C33 Ti2 C29 84.2(2)
C36 Ti2 C29 98.7(2)
C24 Ti2 C29 131.7(2)
C22 Ti2 C29 156.5(2)
C27 Ti2 C29 57.4(2)
C28 Ti2 C29 34.45(14)
C23 Ti2 C31 121.5(2)
C33 Ti2 C31 127.2(2)
C36 Ti2 C31 115.4(2)
C24 Ti2 C31 88.6(2)
C22 Ti2 C31 145.4(2)
C27 Ti2 C31 34.4(2)
C28 Ti2 C31 56.5(2)
C29 Ti2 C31 56.2(2)
C23 Ti2 C30 115.5(2)
C33 Ti2 C30 118.1(2)
C36 Ti2 C30 91.1(2)
C24 Ti2 C30 98.6(2)
C22 Ti2 C30 152.8(2)
C27 Ti2 C30 56.5(2)
C28 Ti2 C30 56.3(2)
C29 Ti2 C30 33.89(15)
C31 Ti2 C30 33.1(2)
C23 Ti2 C21 59.0(2)
C33 Ti2 C21 90.9(2)
C36 Ti2 C21 95.1(2)
C24 Ti2 C21 56.97(15)
C22 Ti2 C21 33.44(14)
C27 Ti2 C21 110.6(2)
C28 Ti2 C21 131.7(2)
C29 Ti2 C21 166.1(2)
C31 Ti2 C21 118.9(2)
C30 Ti2 C21 148.2(2)
C23 Ti2 C25 58.8(2)
C33 Ti2 C25 123.0(2)
C36 Ti2 C25 94.6(2)
C24 Ti2 C25 33.65(15)
C22 Ti2 C25 56.34(15)
C27 Ti2 C25 96.4(2)
C28 Ti2 C25 129.6(2)
C29 Ti2 C25 146.1(2)
C31 Ti2 C25 89.9(2)
C30 Ti2 C25 115.3(2)
C21 Ti2 C25 33.18(14)

loop_
_geom_bond_atom_site_label_1
_geom_bond_atom_site_label_2
_geom_bond_distance
C1 C5 1.407(6)
C1 C2 1.416(6)
C1 C45 1.513(6)
C1 Ti1 2.354(4)
C2 C3 1.414(6)
C2 C59 1.513(6)
C2 Ti1 2.381(4)
C3 C4 1.408(6)
C3 C72 1.521(6)
C3 Ti1 2.463(4)
C4 C5 1.418(6)
C4 C70 1.513(6)
C4 Ti1 2.454(4)
C5 C6 1.510(6)
C5 Ti1 2.383(4)
C7 C8 1.405(6)
C7 C11 1.444(6)
C7 C56 1.516(6)
C7 Ti1 2.317(4)
C8 C9 1.429(6)
C8 C60 1.514(6)
C8 Ti1 2.501(4)
C9 C10 1.394(6)
C9 C61 1.498(6)
C9 Ti1 2.481(4)
C10 C11 1.452(6)
C10 C69 1.509(6)
C10 Ti1 2.329(4)
C11 C12 1.444(6)
C11 Ti1 2.148(4)
C12 Ti1 2.271(5)
C13 C14 1.322(6)
C13 C46 1.467(6)
C13 Ti1 2.246(4)
C14 C15 1.494(6)
C15 C16 1.381(6)
C15 C20 1.400(6)
C16 C17 1.396(6)
C17 C18 1.377(6)
C18 C19 1.362(7)
C19 C20 1.384(6)
C21 C22 1.401(6)
C21 C25 1.431(6)
C21 C37 1.497(6)
C21 Ti2 2.503(4)
C22 C23 1.440(6)
C22 C57 1.515(6)
C22 Ti2 2.332(4)
C23 C36 1.429(6)
C23 C24 1.442(6)
C23 Ti2 2.135(4)
C24 C25 1.411(6)
C24 C54 1.520(6)
C24 Ti2 2.326(4)
C25 C26 1.515(6)
C25 Ti2 2.511(4)
C27 C28 1.409(6)
C27 C31 1.424(6)
C27 C55 1.505(6)
C27 Ti2 2.371(4)
C28 C29 1.418(6)
C28 C35 1.512(6)
C28 Ti2 2.377(4)
C29 C30 1.419(6)
C29 C58 1.499(6)
C29 Ti2 2.410(4)
C30 C31 1.398(6)
C30 C71 1.512(6)
C30 Ti2 2.456(5)
C31 C32 1.521(7)
C31 Ti2 2.446(5)
C33 C38 1.341(6)
C33 C34 1.469(6)
C33 Ti2 2.226(4)
C34 C62 1.355(6)
C34 C35 1.528(6)
C36 Ti2 2.272(5)
C38 C39 1.485(6)
C39 C40 1.382(6)
C39 C44 1.390(6)
C40 C41 1.380(7)
C41 C42 1.367(7)
C42 C43 1.350(7)
C43 C44 1.385(6)
C45 C46 1.525(6)
C46 C47 1.357(6)
C47 C48 1.474(6)
C48 C53 1.387(6)
C48 C49 1.390(6)
C49 C50 1.386(6)
C50 C51 1.363(7)
C51 C52 1.378(8)
C52 C53 1.390(7)
C62 C63 1.468(6)
C63 C68 1.391(6)
C63 C64 1.387(6)
C64 C65 1.395(6)
C65 C66 1.366(7)
C66 C67 1.366(7)
C67 C68 1.393(7)
